data_7054569
loop_
_publ_author_name
'Jing, Xu'
'Wu, Pengyan'
'Liu, Xin'
'Yang, Linlin'
'He, Cheng'
'Duan, Chunying'

_publ_section_title
;
 Light-driven hydrogen evolution with a nickel thiosemicarbazone redox
 catalyst featuring Ni&#x22EF;H interactions under basic conditions
;
_journal_issue 2
_journal_name_full 'New J. Chem.'
_journal_page_first 1051
_journal_paper_doi 10.1039/C4NJ01540A
_journal_volume 39
_journal_year 2015
_chemical_formula_sum 'C43 H53 B Co F4 N6 O6 P2 S2'
_chemical_formula_weight 1021.71
_chemical_name_systematic
; 
 ? 
;
_space_group_IT_number 14
_symmetry_cell_setting monoclinic
_symmetry_space_group_name_Hall '-P 2ybc'
_symmetry_space_group_name_H-M 'P 1 21/c 1'
_atom_sites_solution_hydrogens geom
_atom_sites_solution_primary direct
_atom_sites_solution_secondary difmap
_audit_creation_method SHELXL-97
_cell_angle_alpha 90.00
_cell_angle_beta 109.3460(10)
_cell_angle_gamma 90.00
_cell_formula_units_Z 4
_cell_length_a 13.3203(3)
_cell_length_b 25.2381(7)
_cell_length_c 15.0807(3)
_cell_measurement_reflns_used 2688
_cell_measurement_temperature 296(2)
_cell_measurement_theta_max 24.12
_cell_measurement_theta_min 2.62
_cell_volume 4783.5(2)
_computing_cell_refinement 'Bruker SAINT'
_computing_data_collection 'Bruker APEX2'
_computing_data_reduction 'Bruker SAINT'
_computing_molecular_graphics 'Bruker SHELXTL'
_computing_publication_material 'Bruker SHELXTL'
_computing_structure_refinement 'SHELXL-97 (Sheldrick, 2008)'
_computing_structure_solution 'SHELXS-97 (Sheldrick, 2008)'
_diffrn_ambient_temperature 296(2)
_diffrn_measured_fraction_theta_full 0.999
_diffrn_measured_fraction_theta_max 0.999
_diffrn_measurement_device_type 'Bruker APEX-II CCD'
_diffrn_measurement_method '\f and \w scans'
_diffrn_radiation_monochromator graphite
_diffrn_radiation_source 'fine-focus sealed tube'
_diffrn_radiation_type MoK\a
_diffrn_radiation_wavelength 0.71073
_diffrn_reflns_av_R_equivalents 0.0573
_diffrn_reflns_av_sigmaI/netI 0.0778
_diffrn_reflns_limit_h_max 14
_diffrn_reflns_limit_h_min -15
_diffrn_reflns_limit_k_max 30
_diffrn_reflns_limit_k_min -25
_diffrn_reflns_limit_l_max 16
_diffrn_reflns_limit_l_min -17
_diffrn_reflns_number 20824
_diffrn_reflns_theta_full 25.00
_diffrn_reflns_theta_max 25.00
_diffrn_reflns_theta_min 1.64
_exptl_absorpt_coefficient_mu 0.581
_exptl_absorpt_correction_type none
_exptl_crystal_colour red
_exptl_crystal_density_diffrn 1.419
_exptl_crystal_density_method 'not measured'
_exptl_crystal_description block
_exptl_crystal_F_000 2124
_exptl_crystal_size_max 0.29
_exptl_crystal_size_mid 0.25
_exptl_crystal_size_min 0.21
_refine_diff_density_max 0.972
_refine_diff_density_min -0.638
_refine_diff_density_rms 0.095
_refine_ls_extinction_method none
_refine_ls_goodness_of_fit_ref 1.036
_refine_ls_hydrogen_treatment constr
_refine_ls_matrix_type full
_refine_ls_number_parameters 579
_refine_ls_number_reflns 8400
_refine_ls_number_restraints 1
_refine_ls_restrained_S_all 1.048
_refine_ls_R_factor_all 0.1008
_refine_ls_R_factor_gt 0.0608
_refine_ls_shift/su_max 0.000
_refine_ls_shift/su_mean 0.000
_refine_ls_structure_factor_coef Fsqd
_refine_ls_weighting_details 'calc w=1/[\s^2^(Fo^2^)+(0.1012P)^2^+0.0000P] where P=(Fo^2^+2Fc^2^)/3'
_refine_ls_weighting_scheme calc
_refine_ls_wR_factor_gt 0.1621
_refine_ls_wR_factor_ref 0.1812
_reflns_number_gt 5507
_reflns_number_total 8400
_reflns_threshold_expression >2sigma(I)
_cod_data_source_file c4nj01540a2.cif
_cod_data_source_block 1
_cod_depositor_comments
;
The following automatic conversions were performed:

'_symmetry_cell_setting' value 'Monoclinic' changed to 'monoclinic'
according to
/usr/data/users/saulius/crontab/automatic-downloads/rss-feeds/RSC/lib/dictionaries/cif_core.dic
dictionary named 'cif_core.dic' version 2.4.2 from 2011-04-26.

Automatic conversion script
Id: cif_fix_values 2935 2014-11-11 08:27:57Z andrius 

 Adding full bibliography for 7054569--7054570.cif.
;
_cod_original_sg_symbol_H-M 'P2(1)/c  '
_cod_database_code 7054569

loop_
_symmetry_equiv_pos_as_xyz
'x, y, z'
'-x, y+1/2, -z+1/2'
'-x, -y, -z'
'x, -y-1/2, z-1/2'

loop_
_atom_site_label
_atom_site_type_symbol
_atom_site_fract_x
_atom_site_fract_y
_atom_site_fract_z
_atom_site_U_iso_or_equiv
_atom_site_adp_type
_atom_site_occupancy
_atom_site_symmetry_multiplicity
_atom_site_calc_flag
_atom_site_refinement_flags
_atom_site_disorder_assembly
_atom_site_disorder_group
Co1 Co 0.29467(4) 0.42591(2) 0.47697(4) 0.02240(19) Uani 1 1 d . . .
P1 P 0.28017(9) 0.37309(5) 0.35134(8) 0.0252(3) Uani 1 1 d . . .
P2 P 0.21989(9) 0.36991(5) 0.55678(8) 0.0250(3) Uani 1 1 d . . .
S1 S 0.30332(9) 0.48620(5) 0.58863(8) 0.0271(3) Uani 1 1 d . . .
S2 S 0.38248(9) 0.48218(5) 0.41431(8) 0.0270(3) Uani 1 1 d . . .
N1 N 0.4571(3) 0.48311(16) 0.7522(3) 0.0345(10) Uani 1 1 d . . .
H1A H 0.5158 0.4719 0.7920 0.041 Uiso 1 1 calc R . .
H1B H 0.4219 0.5079 0.7677 0.041 Uiso 1 1 calc R . .
N2 N 0.4774(3) 0.42426(15) 0.6460(2) 0.0258(9) Uani 1 1 d . . .
N3 N 0.4350(3) 0.40401(14) 0.5548(2) 0.0230(8) Uani 1 1 d . . .
N4 N 0.2811(3) 0.55388(16) 0.2913(3) 0.0374(10) Uani 1 1 d . . .
H4B H 0.2260 0.5707 0.2564 0.045 Uiso 1 1 calc R . .
H4C H 0.3434 0.5624 0.2906 0.045 Uiso 1 1 calc R . .
N5 N 0.1730(3) 0.50320(15) 0.3447(3) 0.0291(9) Uani 1 1 d . . .
H5B H 0.1180 0.5197 0.3091 0.035 Uiso 1 1 calc R . .
N6 N 0.1654(3) 0.46236(15) 0.4048(2) 0.0248(8) Uani 1 1 d . . .
C1 C 0.4204(3) 0.46178(18) 0.6654(3) 0.0247(10) Uani 1 1 d . . .
C2 C 0.5037(3) 0.37473(18) 0.5339(3) 0.0287(11) Uani 1 1 d . . .
H2B H 0.5690 0.3716 0.5815 0.034 Uiso 1 1 calc R . .
C3 C 0.4960(4) 0.34582(18) 0.4483(3) 0.0292(11) Uani 1 1 d . . .
C4 C 0.5900(4) 0.3194(2) 0.4515(4) 0.0407(13) Uani 1 1 d . . .
H4A H 0.6491 0.3216 0.5058 0.049 Uiso 1 1 calc R . .
C5 C 0.5969(4) 0.2903(2) 0.3759(4) 0.0472(14) Uani 1 1 d . . .
H5A H 0.6598 0.2729 0.3798 0.057 Uiso 1 1 calc R . .
C6 C 0.5098(4) 0.2871(2) 0.2945(4) 0.0408(13) Uani 1 1 d . . .
H6A H 0.5142 0.2680 0.2432 0.049 Uiso 1 1 calc R . .
C7 C 0.4167(4) 0.3122(2) 0.2900(3) 0.0366(12) Uani 1 1 d . . .
H7A H 0.3586 0.3096 0.2350 0.044 Uiso 1 1 calc R . .
C8 C 0.4062(4) 0.34163(19) 0.3654(3) 0.0285(11) Uani 1 1 d . . .
C9 C 0.2507(4) 0.40654(18) 0.2367(3) 0.0287(11) Uani 1 1 d . . .
C10 C 0.3338(4) 0.4254(2) 0.2083(3) 0.0369(12) Uani 1 1 d . . .
H10A H 0.4039 0.4214 0.2473 0.044 Uiso 1 1 calc R . .
C11 C 0.3115(5) 0.4503(2) 0.1211(4) 0.0447(14) Uani 1 1 d . . .
H11A H 0.3674 0.4617 0.1017 0.054 Uiso 1 1 calc R . .
C12 C 0.2101(5) 0.4582(2) 0.0644(4) 0.0493(15) Uani 1 1 d . . .
H12A H 0.1965 0.4756 0.0072 0.059 Uiso 1 1 calc R . .
C13 C 0.1264(5) 0.4402(2) 0.0918(4) 0.0521(15) Uani 1 1 d . . .
H13A H 0.0566 0.4454 0.0528 0.063 Uiso 1 1 calc R . .
C14 C 0.1462(4) 0.4143(2) 0.1772(3) 0.0384(12) Uani 1 1 d . . .
H14A H 0.0897 0.4021 0.1950 0.046 Uiso 1 1 calc R . .
C15 C 0.1814(4) 0.31971(19) 0.3250(3) 0.0277(10) Uani 1 1 d . . .
C16 C 0.2083(4) 0.26695(18) 0.3186(3) 0.0308(11) Uani 1 1 d . . .
H16A H 0.2787 0.2576 0.3286 0.037 Uiso 1 1 calc R . .
C17 C 0.1297(4) 0.2283(2) 0.2971(3) 0.0393(13) Uani 1 1 d . . .
H17A H 0.1484 0.1930 0.2942 0.047 Uiso 1 1 calc R . .
C18 C 0.0245(4) 0.2413(2) 0.2802(4) 0.0427(13) Uani 1 1 d . . .
H18A H -0.0277 0.2152 0.2632 0.051 Uiso 1 1 calc R . .
C19 C -0.0029(4) 0.2934(2) 0.2886(3) 0.0388(13) Uani 1 1 d . . .
H19A H -0.0733 0.3023 0.2796 0.047 Uiso 1 1 calc R . .
C20 C 0.0754(4) 0.3325(2) 0.3107(3) 0.0319(11) Uani 1 1 d . . .
H20A H 0.0567 0.3676 0.3159 0.038 Uiso 1 1 calc R . .
C21 C 0.2702(4) 0.51462(18) 0.3464(3) 0.0277(10) Uani 1 1 d . . .
C22 C 0.0703(4) 0.45804(18) 0.4077(3) 0.0277(11) Uani 1 1 d . . .
H22A H 0.0213 0.4812 0.3681 0.033 Uiso 1 1 calc R . .
C23 C 0.0260(3) 0.42309(18) 0.4623(3) 0.0262(10) Uani 1 1 d . . .
C24 C -0.0823(4) 0.4310(2) 0.4466(4) 0.0369(12) Uani 1 1 d . . .
H24A H -0.1190 0.4555 0.4014 0.044 Uiso 1 1 calc R . .
C25 C -0.1372(4) 0.4036(2) 0.4961(4) 0.0396(13) Uani 1 1 d . . .
H25A H -0.2096 0.4093 0.4831 0.048 Uiso 1 1 calc R . .
C26 C -0.0835(4) 0.3678(2) 0.5649(4) 0.0402(13) Uani 1 1 d . . .
H26A H -0.1189 0.3496 0.5993 0.048 Uiso 1 1 calc R . .
C27 C 0.0252(4) 0.3594(2) 0.5818(3) 0.0352(12) Uani 1 1 d . . .
H27A H 0.0616 0.3355 0.6283 0.042 Uiso 1 1 calc R . .
C28 C 0.0808(3) 0.38591(18) 0.5310(3) 0.0250(10) Uani 1 1 d . . .
C29 C 0.2719(4) 0.37432(18) 0.6862(3) 0.0283(11) Uani 1 1 d . . .
C30 C 0.2292(4) 0.41159(19) 0.7332(3) 0.0347(12) Uani 1 1 d . . .
H30A H 0.1728 0.4330 0.6990 0.042 Uiso 1 1 calc R . .
C31 C 0.2703(4) 0.4167(2) 0.8294(4) 0.0451(14) Uani 1 1 d . . .
H31A H 0.2417 0.4417 0.8596 0.054 Uiso 1 1 calc R . .
C32 C 0.3530(4) 0.3852(2) 0.8812(4) 0.0452(14) Uani 1 1 d . . .
H32A H 0.3800 0.3886 0.9462 0.054 Uiso 1 1 calc R . .
C33 C 0.3955(4) 0.3486(2) 0.8365(4) 0.0430(13) Uani 1 1 d . . .
H33A H 0.4520 0.3276 0.8715 0.052 Uiso 1 1 calc R . .
C34 C 0.3554(4) 0.3427(2) 0.7405(3) 0.0339(12) Uani 1 1 d . . .
H34A H 0.3844 0.3173 0.7114 0.041 Uiso 1 1 calc R . .
C35 C 0.2277(4) 0.29831(19) 0.5409(3) 0.0290(11) Uani 1 1 d . . .
C36 C 0.1408(4) 0.2639(2) 0.5246(3) 0.0362(12) Uani 1 1 d . . .
H36A H 0.0732 0.2773 0.5157 0.043 Uiso 1 1 calc R . .
C37 C 0.1562(5) 0.2101(2) 0.5216(4) 0.0446(14) Uani 1 1 d . . .
H37A H 0.0982 0.1875 0.5109 0.053 Uiso 1 1 calc R . .
C38 C 0.2548(5) 0.1888(2) 0.5340(4) 0.0482(15) Uani 1 1 d . . .
H38A H 0.2638 0.1522 0.5339 0.058 Uiso 1 1 calc R . .
C39 C 0.3394(5) 0.2217(2) 0.5463(3) 0.0413(13) Uani 1 1 d . . .
H39A H 0.4056 0.2075 0.5517 0.050 Uiso 1 1 calc R . .
C40 C 0.3280(4) 0.2765(2) 0.5509(3) 0.0354(12) Uani 1 1 d . . .
H40A H 0.3866 0.2985 0.5604 0.042 Uiso 1 1 calc R . .
B1 B 0.2850(6) 0.7064(3) 0.2685(5) 0.0548(18) Uani 1 1 d . . .
F44 F 0.2328(3) 0.67513(17) 0.3116(3) 0.0863(13) Uani 1 1 d . A .
F41 F 0.3673(8) 0.7327(4) 0.3429(7) 0.093(3) Uiso 0.50 1 d P A 1
F42 F 0.3446(6) 0.6752(3) 0.2244(6) 0.059(2) Uiso 0.50 1 d P A 1
F43 F 0.2277(6) 0.7423(3) 0.2106(6) 0.067(2) Uiso 0.50 1 d P A 1
F41' F 0.3087(8) 0.7549(4) 0.3132(7) 0.100(3) Uiso 0.50 1 d P A 2
F42' F 0.3740(7) 0.6855(3) 0.2645(6) 0.070(2) Uiso 0.50 1 d P A 2
F43' F 0.2090(6) 0.7207(3) 0.1774(6) 0.064(2) Uiso 0.50 1 d P A 2
O1W O 0.3682(3) 0.5908(2) 0.1187(3) 0.0716(13) Uani 1 1 d . . .
O2W O -0.1209(4) 0.4465(2) 0.1631(4) 0.0993(18) Uani 1 1 d . . .
O3W O -0.4374(5) 0.4576(3) 0.0190(4) 0.115(2) Uani 1 1 d . . .
C50 C -0.3281(8) 0.3883(4) 0.2330(7) 0.115(3) Uani 1 1 d . . .
O50 O -0.3108(3) 0.43962(17) 0.1963(3) 0.0643(12) Uani 1 1 d . . .
O51 O 0.1608(6) 0.6184(3) -0.0147(5) 0.057(2) Uiso 0.50 1 d P B 1
C51 C 0.1490(9) 0.5793(5) 0.0440(8) 0.051(3) Uiso 0.50 1 d P B 1
C52 C 0.0272(9) 0.5388(5) 0.1721(8) 0.046(3) Uiso 0.50 1 d PD C 1
O52 O -0.0196(5) 0.5372(3) 0.2059(4) 0.0334(16) Uiso 0.50 1 d PD C 1
O53 O 0.1141(13) 0.6871(7) 0.0250(12) 0.162(6) Uiso 0.50 1 d P D 2
C53 C 0.1624(12) 0.6852(7) -0.0432(11) 0.085(5) Uiso 0.50 1 d P D 2
O54 O 0.0877(6) 0.6158(3) 0.1385(6) 0.059(2) Uiso 0.50 1 d P E 2
C54 C 0.0008(14) 0.5856(7) 0.1848(12) 0.096(5) Uiso 0.50 1 d P E 2

loop_
_atom_site_aniso_label
_atom_site_aniso_U_11
_atom_site_aniso_U_22
_atom_site_aniso_U_33
_atom_site_aniso_U_23
_atom_site_aniso_U_13
_atom_site_aniso_U_12
Co1 0.0243(3) 0.0183(3) 0.0249(3) 0.0011(3) 0.0087(3) 0.0013(2)
P1 0.0278(6) 0.0223(7) 0.0262(6) -0.0011(5) 0.0099(5) 0.0003(5)
P2 0.0275(6) 0.0205(7) 0.0280(6) 0.0025(5) 0.0105(5) 0.0020(5)
S1 0.0302(6) 0.0211(6) 0.0300(6) -0.0005(5) 0.0099(5) 0.0045(5)
S2 0.0279(6) 0.0239(6) 0.0290(6) 0.0021(5) 0.0092(5) -0.0020(5)
N1 0.035(2) 0.034(3) 0.031(2) -0.0055(19) 0.0068(18) 0.0030(19)
N2 0.029(2) 0.025(2) 0.023(2) 0.0003(16) 0.0083(16) 0.0002(17)
N3 0.026(2) 0.018(2) 0.025(2) -0.0004(16) 0.0094(16) 0.0006(16)
N4 0.038(2) 0.029(2) 0.047(3) 0.014(2) 0.016(2) 0.0020(19)
N5 0.031(2) 0.024(2) 0.029(2) 0.0092(17) 0.0065(17) 0.0053(17)
N6 0.029(2) 0.021(2) 0.025(2) -0.0002(16) 0.0102(16) -0.0017(16)
C1 0.030(2) 0.019(2) 0.027(2) 0.000(2) 0.012(2) -0.004(2)
C2 0.023(2) 0.029(3) 0.030(3) 0.001(2) 0.005(2) 0.003(2)
C3 0.032(3) 0.023(3) 0.034(3) 0.001(2) 0.014(2) 0.006(2)
C4 0.033(3) 0.042(3) 0.048(3) -0.006(3) 0.015(2) 0.009(2)
C5 0.041(3) 0.051(4) 0.054(4) -0.005(3) 0.022(3) 0.017(3)
C6 0.046(3) 0.039(3) 0.041(3) -0.013(2) 0.021(3) 0.004(3)
C7 0.039(3) 0.037(3) 0.036(3) -0.009(2) 0.016(2) -0.002(2)
C8 0.030(3) 0.027(3) 0.032(3) -0.002(2) 0.015(2) 0.001(2)
C9 0.041(3) 0.019(2) 0.029(3) -0.004(2) 0.014(2) 0.000(2)
C10 0.047(3) 0.032(3) 0.035(3) -0.004(2) 0.018(2) -0.003(2)
C11 0.067(4) 0.038(3) 0.035(3) -0.004(3) 0.025(3) -0.016(3)
C12 0.081(5) 0.032(3) 0.031(3) 0.005(2) 0.014(3) -0.010(3)
C13 0.062(4) 0.047(4) 0.038(3) 0.008(3) 0.004(3) 0.004(3)
C14 0.041(3) 0.036(3) 0.035(3) 0.004(2) 0.008(2) -0.001(2)
C15 0.029(2) 0.030(3) 0.024(2) -0.002(2) 0.0070(19) -0.003(2)
C16 0.039(3) 0.025(3) 0.030(3) -0.003(2) 0.013(2) -0.003(2)
C17 0.052(3) 0.024(3) 0.041(3) -0.003(2) 0.016(3) -0.005(2)
C18 0.046(3) 0.036(3) 0.042(3) -0.008(2) 0.009(3) -0.014(3)
C19 0.037(3) 0.038(3) 0.041(3) -0.001(2) 0.012(2) -0.006(2)
C20 0.034(3) 0.028(3) 0.035(3) -0.002(2) 0.013(2) 0.001(2)
C21 0.034(3) 0.021(3) 0.029(2) -0.003(2) 0.011(2) -0.001(2)
C22 0.030(3) 0.020(3) 0.032(3) 0.004(2) 0.010(2) 0.006(2)
C23 0.028(2) 0.023(3) 0.028(2) -0.004(2) 0.011(2) 0.002(2)
C24 0.033(3) 0.031(3) 0.046(3) 0.006(2) 0.012(2) 0.006(2)
C25 0.027(3) 0.041(3) 0.056(3) 0.004(3) 0.020(2) 0.005(2)
C26 0.036(3) 0.042(3) 0.050(3) 0.005(3) 0.024(3) -0.002(2)
C27 0.036(3) 0.035(3) 0.036(3) 0.005(2) 0.014(2) 0.003(2)
C28 0.024(2) 0.025(3) 0.028(2) 0.002(2) 0.0106(19) 0.0027(19)
C29 0.036(3) 0.025(3) 0.027(2) 0.000(2) 0.013(2) -0.005(2)
C30 0.040(3) 0.030(3) 0.037(3) 0.004(2) 0.017(2) 0.000(2)
C31 0.058(4) 0.046(4) 0.040(3) -0.006(3) 0.028(3) -0.010(3)
C32 0.051(3) 0.049(4) 0.031(3) 0.001(3) 0.008(3) -0.014(3)
C33 0.042(3) 0.044(3) 0.038(3) 0.009(3) 0.007(2) -0.009(3)
C34 0.032(3) 0.034(3) 0.033(3) 0.007(2) 0.008(2) 0.002(2)
C35 0.039(3) 0.023(3) 0.026(3) 0.000(2) 0.012(2) 0.003(2)
C36 0.042(3) 0.029(3) 0.037(3) 0.000(2) 0.012(2) 0.000(2)
C37 0.065(4) 0.023(3) 0.049(3) -0.004(2) 0.023(3) -0.012(3)
C38 0.086(5) 0.019(3) 0.045(3) 0.006(2) 0.029(3) 0.007(3)
C39 0.058(4) 0.033(3) 0.038(3) 0.006(2) 0.021(3) 0.018(3)
C40 0.049(3) 0.032(3) 0.029(3) 0.001(2) 0.019(2) 0.002(2)
B1 0.054(4) 0.052(5) 0.066(5) 0.011(4) 0.030(4) 0.005(4)
F44 0.076(3) 0.086(3) 0.114(3) 0.040(3) 0.055(2) -0.002(2)
O1W 0.068(3) 0.086(4) 0.059(3) 0.008(2) 0.018(2) -0.001(3)
O2W 0.066(3) 0.108(5) 0.121(4) -0.037(4) 0.026(3) -0.003(3)
O3W 0.109(4) 0.159(6) 0.066(3) -0.023(4) 0.013(3) 0.015(4)
C50 0.140(8) 0.063(6) 0.135(8) 0.013(6) 0.038(7) -0.009(6)
O50 0.083(3) 0.054(3) 0.059(3) -0.005(2) 0.028(2) 0.011(2)

loop_
_atom_type_symbol
_atom_type_description
_atom_type_scat_dispersion_real
_atom_type_scat_dispersion_imag
_atom_type_scat_source
C C 0.0033 0.0016 'International Tables Vol C Tables 4.2.6.8 and 6.1.1.4'
H H 0.0000 0.0000 'International Tables Vol C Tables 4.2.6.8 and 6.1.1.4'
N N 0.0061 0.0033 'International Tables Vol C Tables 4.2.6.8 and 6.1.1.4'
O O 0.0106 0.0060 'International Tables Vol C Tables 4.2.6.8 and 6.1.1.4'
P P 0.1023 0.0942 'International Tables Vol C Tables 4.2.6.8 and 6.1.1.4'
S S 0.1246 0.1234 'International Tables Vol C Tables 4.2.6.8 and 6.1.1.4'
Co Co 0.3494 0.9721 'International Tables Vol C Tables 4.2.6.8 and 6.1.1.4'
F F 0.0171 0.0103 'International Tables Vol C Tables 4.2.6.8 and 6.1.1.4'
B B 0.0013 0.0007 'International Tables Vol C Tables 4.2.6.8 and 6.1.1.4'

loop_
_geom_angle_atom_site_label_1
_geom_angle_atom_site_label_2
_geom_angle_atom_site_label_3
_geom_angle
N3 Co1 N6 168.29(16)
N3 Co1 S2 84.38(11)
N6 Co1 S2 87.31(11)
N3 Co1 S1 86.52(11)
N6 Co1 S1 85.10(11)
S2 Co1 S1 89.00(5)
N3 Co1 P1 97.86(11)
N6 Co1 P1 89.78(11)
S2 Co1 P1 86.11(5)
S1 Co1 P1 173.07(5)
N3 Co1 P2 90.34(11)
N6 Co1 P2 97.35(11)
S2 Co1 P2 173.55(5)
S1 Co1 P2 86.97(5)
P1 Co1 P2 98.32(5)
C8 P1 C15 106.0(2)
C8 P1 C9 102.2(2)
C15 P1 C9 102.6(2)
C8 P1 Co1 109.97(15)
C15 P1 Co1 117.96(15)
C9 P1 Co1 116.47(15)
C28 P2 C35 106.9(2)
C28 P2 C29 102.3(2)
C35 P2 C29 100.4(2)
C28 P2 Co1 110.05(15)
C35 P2 Co1 119.21(15)
C29 P2 Co1 116.29(15)
C1 S1 Co1 94.11(15)
C21 S2 Co1 94.60(16)
C1 N2 N3 114.2(3)
C2 N3 N2 111.1(3)
C2 N3 Co1 129.5(3)
N2 N3 Co1 119.2(3)
C21 N5 N6 115.5(4)
C22 N6 N5 111.6(4)
C22 N6 Co1 130.0(3)
N5 N6 Co1 118.2(3)
N2 C1 N1 117.1(4)
N2 C1 S1 125.0(3)
N1 C1 S1 117.8(3)
N3 C2 C3 130.8(4)
C4 C3 C8 118.5(4)
C4 C3 C2 114.0(4)
C8 C3 C2 127.5(4)
C5 C4 C3 121.6(5)
C6 C5 C4 119.7(5)
C7 C6 C5 119.7(5)
C6 C7 C8 122.3(5)
C7 C8 C3 118.2(4)
C7 C8 P1 118.4(4)
C3 C8 P1 123.4(3)
C10 C9 C14 118.5(4)
C10 C9 P1 120.0(4)
C14 C9 P1 121.5(4)
C9 C10 C11 120.0(5)
C12 C11 C10 121.1(5)
C11 C12 C13 119.7(5)
C14 C13 C12 120.4(5)
C13 C14 C9 120.3(5)
C16 C15 C20 118.9(4)
C16 C15 P1 122.4(4)
C20 C15 P1 118.7(4)
C17 C16 C15 119.8(5)
C18 C17 C16 121.1(5)
C17 C18 C19 119.5(5)
C18 C19 C20 119.8(5)
C15 C20 C19 120.8(5)
N5 C21 N4 117.4(4)
N5 C21 S2 124.3(4)
N4 C21 S2 118.2(4)
N6 C22 C23 131.1(4)
C24 C23 C28 118.3(4)
C24 C23 C22 113.9(4)
C28 C23 C22 127.6(4)
C25 C24 C23 122.3(5)
C26 C25 C24 119.7(4)
C25 C26 C27 118.8(5)
C28 C27 C26 122.0(5)
C27 C28 C23 118.8(4)
C27 C28 P2 117.8(3)
C23 C28 P2 123.4(3)
C34 C29 C30 117.7(4)
C34 C29 P2 122.2(4)
C30 C29 P2 120.1(4)
C31 C30 C29 120.5(5)
C30 C31 C32 120.7(5)
C33 C32 C31 119.6(5)
C32 C33 C34 120.8(5)
C33 C34 C29 120.8(5)
C36 C35 C40 118.4(4)
C36 C35 P2 123.8(4)
C40 C35 P2 117.7(4)
C37 C36 C35 119.6(5)
C36 C37 C38 121.9(5)
C39 C38 C37 119.3(5)
C38 C39 C40 120.8(5)
C39 C40 C35 119.9(5)
F43 B1 F42' 125.4(8)
F43 B1 F44 116.4(7)
F42' B1 F44 113.7(7)
F43 B1 F41' 72.6(7)
F42' B1 F41' 108.3(8)
F44 B1 F41' 110.7(7)
F43 B1 F42 111.1(7)
F42' B1 F42 27.2(4)
F44 B1 F42 110.9(6)
F41' B1 F42 129.9(8)
F43 B1 F41 108.8(8)
F42' B1 F41 75.9(7)
F44 B1 F41 105.9(7)
F41' B1 F41 38.9(5)
F42 B1 F41 102.6(7)
F43 B1 F43' 29.8(4)
F42' B1 F43' 114.3(7)
F44 B1 F43' 106.9(6)
F41' B1 F43' 102.4(7)
F42 B1 F43' 91.0(6)
F41 B1 F43' 136.8(8)

loop_
_geom_bond_atom_site_label_1
_geom_bond_atom_site_label_2
_geom_bond_distance
Co1 N3 1.929(3)
Co1 N6 1.938(4)
Co1 S2 2.2384(13)
Co1 S1 2.2441(13)
Co1 P1 2.2720(13)
Co1 P2 2.2874(13)
P1 C8 1.805(5)
P1 C15 1.832(5)
P1 C9 1.845(5)
P2 C28 1.809(4)
P2 C35 1.830(5)
P2 C29 1.846(5)
S1 C1 1.720(5)
S2 C21 1.715(5)
N1 C1 1.348(5)
N2 C1 1.306(6)
N2 N3 1.399(5)
N3 C2 1.294(5)
N4 C21 1.333(6)
N5 C21 1.317(6)
N5 N6 1.398(5)
N6 C22 1.286(5)
C2 C3 1.457(6)
C3 C4 1.404(6)
C3 C8 1.420(6)
C4 C5 1.386(7)
C5 C6 1.384(7)
C6 C7 1.374(7)
C7 C8 1.404(6)
C9 C10 1.396(6)
C9 C14 1.398(6)
C10 C11 1.397(7)
C11 C12 1.354(8)
C12 C13 1.388(8)
C13 C14 1.389(7)
C15 C16 1.391(6)
C15 C20 1.394(6)
C16 C17 1.389(6)
C17 C18 1.379(7)
C18 C19 1.381(7)
C19 C20 1.394(7)
C22 C23 1.458(6)
C23 C24 1.397(6)
C23 C28 1.409(6)
C24 C25 1.391(7)
C25 C26 1.383(7)
C26 C27 1.400(6)
C27 C28 1.400(6)
C29 C34 1.393(6)
C29 C30 1.406(7)
C30 C31 1.376(7)
C31 C32 1.373(8)
C32 C33 1.370(8)
C33 C34 1.376(7)
C35 C36 1.402(7)
C35 C40 1.407(6)
C36 C37 1.376(7)
C37 C38 1.375(8)
C38 C39 1.362(8)
C39 C40 1.396(7)
B1 F43 1.313(10)
B1 F42' 1.317(10)
B1 F44 1.351(8)
B1 F41' 1.383(12)
B1 F42 1.428(11)
B1 F41 1.445(12)
B1 F43' 1.456(11)
C50 O50 1.457(9)
O51 C51 1.367(13)
C52 O52 0.927(11)
O53 C53 1.38(2)
O54 C54 1.716(19)
